data_7239390
loop_
_publ_author_name
'Mathur, Pradeep'
'Tauqeer, Mohd.'
'Ji, Radhe Shyam'
'Lahiri, Goutam K.'
'Mobin, Shaikh M.'

_publ_section_title
;
 Some unusual reactions of metal carbonyls with
 (Z)-1-ferrocenyltelluro-1-ferrocenyl-4-ferrocenyl-1-buten-3-yne
;
_journal_issue 14
_journal_name_full 'RSC Advances'
_journal_page_first 6878
_journal_paper_doi 10.1039/c3ra45580g
_journal_volume 4
_journal_year 2014
_chemical_formula_sum 'C26 H18 Fe4 O6 Te2'
_chemical_formula_weight 905.00
_space_group_IT_number 2
_space_group_name_Hall '-P 1'
_space_group_name_H-M_alt 'P -1'
_symmetry_cell_setting triclinic
_symmetry_space_group_name_H-M 'P -1'
_atom_sites_solution_hydrogens geom
_atom_sites_solution_primary direct
_atom_sites_solution_secondary difmap
_audit_creation_method SHELXL-97
_cell_angle_alpha 75.851(9)
_cell_angle_beta 80.947(9)
_cell_angle_gamma 80.713(7)
_cell_formula_units_Z 2
_cell_length_a 7.7353(5)
_cell_length_b 13.4490(11)
_cell_length_c 13.933(2)
_cell_measurement_reflns_used 7716
_cell_measurement_temperature 150(2)
_cell_measurement_theta_max 32.5285
_cell_measurement_theta_min 2.9295
_cell_volume 1376.5(3)
_computing_cell_refinement 'CrysAlis RED, Oxford Diffraction Ltd.,'
_computing_data_collection 'CrysAlis CCD, Oxford Diffraction Ltd.,'
_computing_data_reduction 'CrysAlis RED, Oxford Diffraction Ltd.,'
_computing_molecular_graphics Ortep3
_computing_publication_material Shelx97
_computing_structure_refinement 'SHELXL-97 (Sheldrick, 1997)'
_computing_structure_solution 'SHELXS-97 (Sheldrick, 1997)'
_diffrn_ambient_temperature 150(2)
_diffrn_detector_area_resol_mean 15.9948
_diffrn_measured_fraction_theta_full 0.999
_diffrn_measured_fraction_theta_max 0.999
_diffrn_measurement_device_type 'OXFORD DIFFRACTION SUPER NOVA'
_diffrn_measurement_method \w/q-scan
_diffrn_radiation_monochromator graphite
_diffrn_radiation_source 'Micro-Focus (Mo) X-ray Source'
_diffrn_radiation_type MoK\a
_diffrn_radiation_wavelength 0.71073
_diffrn_reflns_av_R_equivalents 0.0432
_diffrn_reflns_av_sigmaI/netI 0.0461
_diffrn_reflns_limit_h_max 9
_diffrn_reflns_limit_h_min -8
_diffrn_reflns_limit_k_max 15
_diffrn_reflns_limit_k_min -14
_diffrn_reflns_limit_l_max 16
_diffrn_reflns_limit_l_min -16
_diffrn_reflns_number 9602
_diffrn_reflns_theta_full 25.00
_diffrn_reflns_theta_max 25.00
_diffrn_reflns_theta_min 2.94
_exptl_absorpt_coefficient_mu 4.182
_exptl_absorpt_correction_T_max 0.4738
_exptl_absorpt_correction_T_min 0.3572
_exptl_absorpt_correction_type multi-scan
_exptl_absorpt_process_details
;
CrysAlis RED, Oxford Diffraction Ltd.,
Version 1.171.31.7 (release 18-10-2006 CrysAlis171 .NET)
(compiled Oct 18 2006,16:28:17)
Empirical absorption correction using spherical harmonics,
 implemented in SCALE3 ABSPACK scaling algorithm.
;
_exptl_crystal_colour red-orange
_exptl_crystal_density_diffrn 2.183
_exptl_crystal_density_method 'not measured'
_exptl_crystal_description block
_exptl_crystal_F_000 860
_exptl_crystal_size_max 0.31
_exptl_crystal_size_mid 0.26
_exptl_crystal_size_min 0.21
_refine_diff_density_max 1.541
_refine_diff_density_min -1.258
_refine_diff_density_rms 0.154
_refine_ls_extinction_method none
_refine_ls_goodness_of_fit_ref 1.054
_refine_ls_hydrogen_treatment RIDING
_refine_ls_matrix_type full
_refine_ls_number_parameters 343
_refine_ls_number_reflns 4836
_refine_ls_number_restraints 0
_refine_ls_restrained_S_all 1.054
_refine_ls_R_factor_all 0.0404
_refine_ls_R_factor_gt 0.0371
_refine_ls_shift/su_max 0.001
_refine_ls_shift/su_mean 0.000
_refine_ls_structure_factor_coef Fsqd
_refine_ls_weighting_details 'calc w=1/[\s^2^(Fo^2^)+(0.0544P)^2^+0.0000P] where P=(Fo^2^+2Fc^2^)/3'
_refine_ls_weighting_scheme calc
_refine_ls_wR_factor_gt 0.0945
_refine_ls_wR_factor_ref 0.0980
_reflns_number_gt 4376
_reflns_number_total 4836
_reflns_threshold_expression >2sigma(I)
_cod_data_source_file c3ra45580g.txt
_cod_data_source_block pm002
_cod_depositor_comments
;
The following automatic conversions were performed:

data item '_symmetry_cell_setting' value 'Triclinic' was changed to
'triclinic' in accordance with the
/home/saulius/struct/COD-crude-data/automatic-downloads/DataCite-retrospective/RSC/depositions/lib/dictionaries/cif_core.dic
dictionary named 'cif_core.dic' version 2.4.2 last updated on
2011-04-26.

Automatic conversion script
Id: cif_fix_values 6909 2019-04-08 15:41:33Z antanas 
;
_cod_original_cell_volume 1376.6(3)
_cod_database_code 7239390

loop_
_symmetry_equiv_pos_as_xyz
'x, y, z'
'-x, -y, -z'

loop_
_atom_site_label
_atom_site_type_symbol
_atom_site_fract_x
_atom_site_fract_y
_atom_site_fract_z
_atom_site_U_iso_or_equiv
_atom_site_adp_type
_atom_site_occupancy
_atom_site_symmetry_multiplicity
_atom_site_calc_flag
_atom_site_refinement_flags
Fe1 Fe 0.60261(8) 0.16191(5) 0.61484(5) 0.03337(17) Uani 1 1 d .
Fe2 Fe 0.89671(8) 0.22714(5) 0.63356(5) 0.03386(17) Uani 1 1 d .
Fe3 Fe 0.53964(9) 0.51332(5) 0.78241(5) 0.03973(19) Uani 1 1 d .
Fe4 Fe 0.91122(9) -0.14824(5) 0.91058(5) 0.03674(18) Uani 1 1 d .
Te1 Te 0.62806(4) 0.23424(2) 0.76329(2) 0.02929(11) Uani 1 1 d .
Te2 Te 0.86712(4) 0.03481(2) 0.67340(2) 0.03621(12) Uani 1 1 d .
O1 O 0.3701(6) 0.3418(3) 0.5256(3) 0.0692(12) Uani 1 1 d .
O2 O 0.3355(6) 0.0266(4) 0.7153(4) 0.0845(16) Uani 1 1 d .
O3 O 0.6924(11) 0.1132(7) 0.4198(4) 0.155(4) Uani 1 1 d .
O4 O 0.8262(7) 0.4413(4) 0.5256(4) 0.0919(17) Uani 1 1 d .
O5 O 1.1432(6) 0.2497(4) 0.7632(3) 0.0751(14) Uani 1 1 d .
O6 O 1.1409(8) 0.1861(4) 0.4603(4) 0.098(2) Uani 1 1 d .
C1 C 0.4632(7) 0.2740(4) 0.5625(4) 0.0422(12) Uani 1 1 d .
C2 C 0.4394(7) 0.0791(4) 0.6732(5) 0.0513(14) Uani 1 1 d .
C3 C 0.6600(10) 0.1308(6) 0.4970(5) 0.078(2) Uani 1 1 d .
C4 C 0.8506(7) 0.3580(5) 0.5704(4) 0.0515(14) Uani 1 1 d .
C6 C 1.0431(9) 0.2016(5) 0.5272(5) 0.0597(16) Uani 1 1 d .
C5 C 1.0490(7) 0.2400(4) 0.7125(4) 0.0471(12) Uani 1 1 d .
C7 C 0.4796(6) 0.3823(4) 0.7536(4) 0.0387(11) Uani 1 1 d .
C8 C 0.4445(7) 0.4679(4) 0.6741(4) 0.0460(12) Uani 1 1 d .
H8 H 0.4950 0.4747 0.6080 0.055 Uiso 1 1 calc R
C9 C 0.3191(8) 0.5415(5) 0.7128(5) 0.0603(16) Uani 1 1 d .
H9 H 0.2731 0.6054 0.6765 0.072 Uiso 1 1 calc R
C10 C 0.2755(8) 0.5020(5) 0.8155(5) 0.0613(17) Uani 1 1 d .
H10 H 0.1952 0.5348 0.8587 0.074 Uiso 1 1 calc R
C11 C 0.3746(7) 0.4041(4) 0.8417(4) 0.0481(13) Uani 1 1 d .
H11 H 0.3722 0.3611 0.9052 0.058 Uiso 1 1 calc R
C12 C 0.7989(8) 0.4992(5) 0.8024(5) 0.0604(16) Uani 1 1 d .
H12 H 0.8809 0.4407 0.8004 0.072 Uiso 1 1 calc R
C13 C 0.7619(9) 0.5803(5) 0.7206(5) 0.0638(16) Uani 1 1 d .
H13 H 0.8148 0.5854 0.6551 0.077 Uiso 1 1 calc R
C14 C 0.6284(10) 0.6532(5) 0.7561(5) 0.0682(19) Uani 1 1 d .
H14 H 0.5775 0.7146 0.7181 0.082 Uiso 1 1 calc R
C15 C 0.5877(10) 0.6154(5) 0.8588(5) 0.0676(18) Uani 1 1 d .
H15 H 0.5048 0.6477 0.9011 0.081 Uiso 1 1 calc R
C16 C 0.6932(9) 0.5204(5) 0.8870(5) 0.0649(17) Uani 1 1 d .
H16 H 0.6924 0.4790 0.9511 0.078 Uiso 1 1 calc R
C17 C 0.7885(6) -0.0184(4) 0.8273(3) 0.0364(10) Uani 1 1 d .
C18 C 0.8420(8) 0.0047(4) 0.9103(4) 0.0473(13) Uani 1 1 d .
H18 H 0.9196 0.0513 0.9086 0.057 Uiso 1 1 calc R
C19 C 0.7552(9) -0.0567(5) 0.9981(4) 0.0593(17) Uani 1 1 d .
H19 H 0.7657 -0.0563 1.0635 0.071 Uiso 1 1 calc R
C20 C 0.6508(8) -0.1181(5) 0.9679(4) 0.0601(17) Uani 1 1 d .
H20 H 0.5815 -0.1653 1.0102 0.072 Uiso 1 1 calc R
C21 C 0.6694(6) -0.0957(4) 0.8629(4) 0.0478(13) Uani 1 1 d .
H21 H 0.6152 -0.1253 0.8236 0.057 Uiso 1 1 calc R
C22 C 1.1759(8) -0.1846(5) 0.9138(7) 0.072(2) Uani 1 1 d .
H22 H 1.2518 -0.1395 0.9187 0.087 Uiso 1 1 calc R
C23 C 1.1345(9) -0.1974(5) 0.8275(5) 0.0656(19) Uani 1 1 d .
H23 H 1.1775 -0.1634 0.7638 0.079 Uiso 1 1 calc R
C24 C 1.0181(9) -0.2691(6) 0.8497(7) 0.076(2) Uani 1 1 d .
H24 H 0.9674 -0.2922 0.8042 0.091 Uiso 1 1 calc R
C25 C 0.9901(10) -0.3011(5) 0.9544(8) 0.096(3) Uani 1 1 d .
H25 H 0.9178 -0.3494 0.9916 0.116 Uiso 1 1 calc R
C26 C 1.0927(12) -0.2458(7) 0.9908(6) 0.088(3) Uani 1 1 d .
H26 H 1.1014 -0.2508 1.0577 0.105 Uiso 1 1 calc R

loop_
_atom_site_aniso_label
_atom_site_aniso_U_11
_atom_site_aniso_U_22
_atom_site_aniso_U_33
_atom_site_aniso_U_23
_atom_site_aniso_U_13
_atom_site_aniso_U_12
Fe1 0.0328(4) 0.0328(4) 0.0358(4) -0.0103(3) -0.0059(3) -0.0023(3)
Fe2 0.0293(4) 0.0327(4) 0.0381(4) -0.0076(3) 0.0014(3) -0.0054(3)
Fe3 0.0460(4) 0.0266(4) 0.0471(4) -0.0101(3) -0.0082(3) -0.0010(3)
Fe4 0.0381(4) 0.0251(4) 0.0415(4) -0.0052(3) -0.0009(3) 0.0049(3)
Te1 0.02942(18) 0.02453(18) 0.03230(18) -0.00707(12) -0.00094(13) -0.00049(12)
Te2 0.0354(2) 0.02920(19) 0.0419(2) -0.01093(14) -0.00082(14) 0.00272(13)
O1 0.084(3) 0.043(2) 0.082(3) -0.004(2) -0.047(3) 0.008(2)
O2 0.061(3) 0.061(3) 0.130(4) 0.001(3) -0.022(3) -0.028(2)
O3 0.173(7) 0.228(9) 0.069(4) -0.089(5) -0.022(4) 0.053(6)
O4 0.104(4) 0.048(3) 0.097(4) 0.018(3) 0.009(3) -0.003(3)
O5 0.051(3) 0.107(4) 0.080(3) -0.039(3) -0.018(2) -0.012(3)
O6 0.117(4) 0.093(4) 0.085(4) -0.047(3) 0.057(3) -0.039(3)
C1 0.047(3) 0.040(3) 0.043(3) -0.008(2) -0.013(2) -0.010(2)
C2 0.042(3) 0.037(3) 0.077(4) -0.013(3) -0.018(3) -0.004(2)
C3 0.082(5) 0.100(6) 0.054(4) -0.037(4) -0.022(3) 0.028(4)
C4 0.041(3) 0.051(4) 0.053(3) -0.003(3) 0.007(2) -0.005(2)
C6 0.068(4) 0.055(4) 0.057(3) -0.019(3) 0.017(3) -0.024(3)
C5 0.035(3) 0.053(3) 0.056(3) -0.021(3) 0.001(2) -0.008(2)
C7 0.033(2) 0.031(3) 0.052(3) -0.013(2) -0.003(2) -0.0021(19)
C8 0.053(3) 0.033(3) 0.055(3) -0.009(2) -0.022(3) -0.002(2)
C9 0.053(3) 0.035(3) 0.096(5) -0.020(3) -0.030(3) 0.012(3)
C10 0.043(3) 0.047(3) 0.091(5) -0.027(3) 0.006(3) 0.006(3)
C11 0.048(3) 0.035(3) 0.056(3) -0.014(2) 0.013(3) -0.001(2)
C12 0.047(3) 0.053(4) 0.088(5) -0.021(3) -0.021(3) -0.004(3)
C13 0.067(4) 0.063(4) 0.068(4) -0.015(3) -0.008(3) -0.027(3)
C14 0.095(5) 0.030(3) 0.088(5) -0.005(3) -0.039(4) -0.016(3)
C15 0.084(5) 0.055(4) 0.077(4) -0.037(3) -0.014(4) -0.011(3)
C16 0.087(5) 0.061(4) 0.056(4) -0.014(3) -0.025(3) -0.018(3)
C17 0.035(3) 0.027(2) 0.041(3) -0.0035(19) 0.000(2) 0.0029(19)
C18 0.058(3) 0.032(3) 0.050(3) -0.012(2) -0.014(3) 0.010(2)
C19 0.076(4) 0.051(4) 0.038(3) -0.011(3) 0.001(3) 0.027(3)
C20 0.053(3) 0.050(3) 0.057(4) 0.008(3) 0.010(3) 0.005(3)
C21 0.029(3) 0.040(3) 0.068(4) -0.005(3) -0.002(2) 0.002(2)
C22 0.047(4) 0.056(4) 0.120(6) -0.037(4) -0.019(4) 0.010(3)
C23 0.055(4) 0.054(4) 0.066(4) -0.001(3) 0.014(3) 0.019(3)
C24 0.060(4) 0.065(5) 0.120(6) -0.064(5) -0.034(4) 0.028(4)
C25 0.064(4) 0.026(3) 0.153(8) 0.019(4) 0.046(5) 0.015(3)
C26 0.094(6) 0.085(6) 0.068(4) -0.021(4) -0.023(4) 0.056(5)

loop_
_atom_type_symbol
_atom_type_description
_atom_type_scat_dispersion_real
_atom_type_scat_dispersion_imag
_atom_type_scat_source
C C 0.0033 0.0016 'International Tables Vol C Tables 4.2.6.8 and 6.1.1.4'
H H 0.0000 0.0000 'International Tables Vol C Tables 4.2.6.8 and 6.1.1.4'
O O 0.0106 0.0060 'International Tables Vol C Tables 4.2.6.8 and 6.1.1.4'
Te Te -0.5308 1.6751 'International Tables Vol C Tables 4.2.6.8 and 6.1.1.4'
Fe Fe 0.3463 0.8444 'International Tables Vol C Tables 4.2.6.8 and 6.1.1.4'

loop_
_geom_angle_atom_site_label_1
_geom_angle_atom_site_label_2
_geom_angle_atom_site_label_3
_geom_angle
C3 Fe1 C1 90.6(3)
C3 Fe1 C2 102.4(4)
C1 Fe1 C2 99.4(2)
C3 Fe1 Te1 158.6(3)
C1 Fe1 Te1 92.04(17)
C2 Fe1 Te1 98.1(2)
C3 Fe1 Te2 88.0(2)
C1 Fe1 Te2 164.16(17)
C2 Fe1 Te2 96.28(18)
Te1 Fe1 Te2 83.65(2)
C3 Fe1 Fe2 100.2(3)
C1 Fe1 Fe2 105.94(16)
C2 Fe1 Fe2 145.59(19)
Te1 Fe1 Fe2 58.67(2)
Te2 Fe1 Fe2 58.88(2)
C4 Fe2 C6 90.0(3)
C4 Fe2 C5 100.0(3)
C6 Fe2 C5 101.3(3)
C4 Fe2 Te1 94.25(18)
C6 Fe2 Te1 162.1(2)
C5 Fe2 Te1 95.13(17)
C4 Fe2 Te2 154.6(2)
C6 Fe2 Te2 85.08(19)
C5 Fe2 Te2 105.45(19)
Te1 Fe2 Te2 83.61(2)
C4 Fe2 Fe1 98.51(19)
C6 Fe2 Fe1 103.5(2)
C5 Fe2 Fe1 148.95(18)
Te1 Fe2 Fe1 58.69(2)
Te2 Fe2 Fe1 58.80(2)
C9 Fe3 C8 40.7(2)
C9 Fe3 C14 104.9(3)
C8 Fe3 C14 121.3(2)
C9 Fe3 C7 68.3(2)
C8 Fe3 C7 40.6(2)
C14 Fe3 C7 158.8(3)
C9 Fe3 C11 68.1(3)
C8 Fe3 C11 68.5(2)
C14 Fe3 C11 157.0(3)
C7 Fe3 C11 41.0(2)
C9 Fe3 C15 120.0(3)
C8 Fe3 C15 156.2(3)
C14 Fe3 C15 40.2(3)
C7 Fe3 C15 160.8(3)
C11 Fe3 C15 122.9(3)
C9 Fe3 C13 122.4(3)
C8 Fe3 C13 108.3(3)
C14 Fe3 C13 40.8(3)
C7 Fe3 C13 124.6(2)
C11 Fe3 C13 161.2(3)
C15 Fe3 C13 67.7(3)
C9 Fe3 C12 160.2(3)
C8 Fe3 C12 125.9(3)
C14 Fe3 C12 67.9(3)
C7 Fe3 C12 111.4(2)
C11 Fe3 C12 125.6(2)
C15 Fe3 C12 67.2(3)
C13 Fe3 C12 40.2(2)
C9 Fe3 C10 40.4(3)
C8 Fe3 C10 68.3(3)
C14 Fe3 C10 120.3(3)
C7 Fe3 C10 68.3(2)
C11 Fe3 C10 40.4(2)
C15 Fe3 C10 105.9(3)
C13 Fe3 C10 157.4(3)
C12 Fe3 C10 159.3(3)
C9 Fe3 C16 156.6(3)
C8 Fe3 C16 162.1(3)
C14 Fe3 C16 67.7(3)
C7 Fe3 C16 126.3(2)
C11 Fe3 C16 109.6(3)
C15 Fe3 C16 40.2(3)
C13 Fe3 C16 67.4(3)
C12 Fe3 C16 39.7(3)
C10 Fe3 C16 122.6(3)
C24 Fe4 C25 40.9(3)
C24 Fe4 C17 120.6(3)
C25 Fe4 C17 156.3(4)
C24 Fe4 C26 67.2(3)
C25 Fe4 C26 40.3(4)
C17 Fe4 C26 161.1(4)
C24 Fe4 C22 66.0(3)
C25 Fe4 C22 66.1(3)
C17 Fe4 C22 126.0(3)
C26 Fe4 C22 38.2(3)
C24 Fe4 C23 39.6(3)
C25 Fe4 C23 67.0(3)
C17 Fe4 C23 108.5(2)
C26 Fe4 C23 65.4(3)
C22 Fe4 C23 38.7(3)
C24 Fe4 C18 154.9(3)
C25 Fe4 C18 162.4(4)
C17 Fe4 C18 40.4(2)
C26 Fe4 C18 125.6(3)
C22 Fe4 C18 109.2(3)
C23 Fe4 C18 121.0(3)
C24 Fe4 C21 107.9(3)
C25 Fe4 C21 120.8(3)
C17 Fe4 C21 41.6(2)
C26 Fe4 C21 156.6(4)
C22 Fe4 C21 162.7(3)
C23 Fe4 C21 126.4(3)
C18 Fe4 C21 68.9(2)
C24 Fe4 C19 162.9(3)
C25 Fe4 C19 125.7(3)
C17 Fe4 C19 68.1(2)
C26 Fe4 C19 109.7(3)
C22 Fe4 C19 122.7(3)
C23 Fe4 C19 156.1(3)
C18 Fe4 C19 40.9(2)
C21 Fe4 C19 67.9(3)
C24 Fe4 C20 126.1(3)
C25 Fe4 C20 108.6(3)
C17 Fe4 C20 68.4(2)
C26 Fe4 C20 122.9(3)
C22 Fe4 C20 156.6(3)
C23 Fe4 C20 162.7(3)
C18 Fe4 C20 68.5(2)
C21 Fe4 C20 40.1(2)
C19 Fe4 C20 40.2(3)
C7 Te1 Fe2 114.66(13)
C7 Te1 Fe1 110.83(14)
Fe2 Te1 Fe1 62.64(2)
C17 Te2 Fe1 103.25(12)
C17 Te2 Fe2 110.41(13)
Fe1 Te2 Fe2 62.32(2)
O1 C1 Fe1 175.5(5)
O2 C2 Fe1 176.6(6)
O3 C3 Fe1 177.7(7)
O4 C4 Fe2 176.6(5)
O6 C6 Fe2 177.8(6)
O5 C5 Fe2 178.6(5)
C8 C7 C11 107.7(4)
C8 C7 Fe3 69.6(3)
C11 C7 Fe3 69.5(3)
C8 C7 Te1 134.1(4)
C11 C7 Te1 117.9(4)
Fe3 C7 Te1 130.4(2)
C7 C8 C9 107.8(5)
C7 C8 Fe3 69.8(3)
C9 C8 Fe3 69.5(3)
C7 C8 H8 126.1
C9 C8 H8 126.1
Fe3 C8 H8 126.1
C10 C9 C8 108.5(5)
C10 C9 Fe3 70.3(3)
C8 C9 Fe3 69.7(3)
C10 C9 H9 125.7
C8 C9 H9 125.7
Fe3 C9 H9 125.8
C9 C10 C11 108.1(5)
C9 C10 Fe3 69.3(3)
C11 C10 Fe3 69.5(3)
C9 C10 H10 126.0
C11 C10 H10 126.0
Fe3 C10 H10 126.8
C10 C11 C7 107.9(5)
C10 C11 Fe3 70.1(3)
C7 C11 Fe3 69.5(3)
C10 C11 H11 126.0
C7 C11 H11 126.0
Fe3 C11 H11 126.0
C16 C12 C13 108.8(6)
C16 C12 Fe3 70.4(4)
C13 C12 Fe3 69.9(3)
C16 C12 H12 125.6
C13 C12 H12 125.6
Fe3 C12 H12 125.7
C12 C13 C14 107.4(6)
C12 C13 Fe3 69.9(3)
C14 C13 Fe3 69.4(4)
C12 C13 H13 126.3
C14 C13 H13 126.3
Fe3 C13 H13 125.9
C15 C14 C13 107.4(6)
C15 C14 Fe3 70.1(3)
C13 C14 Fe3 69.7(3)
C15 C14 H14 126.3
C13 C14 H14 126.3
Fe3 C14 H14 125.5
C14 C15 C16 108.4(6)
C14 C15 Fe3 69.8(3)
C16 C15 Fe3 70.2(3)
C14 C15 H15 125.8
C16 C15 H15 125.8
Fe3 C15 H15 125.8
C12 C16 C15 108.1(6)
C12 C16 Fe3 69.9(3)
C15 C16 Fe3 69.6(3)
C12 C16 H16 126.0
C15 C16 H16 126.0
Fe3 C16 H16 126.1
C18 C17 C21 108.3(5)
C18 C17 Fe4 70.2(3)
C21 C17 Fe4 69.7(3)
C18 C17 Te2 130.3(4)
C21 C17 Te2 121.3(4)
Fe4 C17 Te2 122.7(2)
C17 C18 C19 107.6(5)
C17 C18 Fe4 69.4(3)
C19 C18 Fe4 70.4(3)
C17 C18 H18 126.2
C19 C18 H18 126.2
Fe4 C18 H18 125.6
C20 C19 C18 108.2(5)
C20 C19 Fe4 69.9(3)
C18 C19 Fe4 68.7(3)
C20 C19 H19 125.9
C18 C19 H19 125.9
Fe4 C19 H19 127.0
C21 C20 C19 108.5(5)
C21 C20 Fe4 69.2(3)
C19 C20 Fe4 69.9(3)
C21 C20 H20 125.8
C19 C20 H20 125.8
Fe4 C20 H20 126.7
C20 C21 C17 107.4(5)
C20 C21 Fe4 70.6(3)
C17 C21 Fe4 68.7(3)
C20 C21 H21 126.3
C17 C21 H21 126.3
Fe4 C21 H21 125.9
C26 C22 C23 110.2(7)
C26 C22 Fe4 70.9(4)
C23 C22 Fe4 70.7(4)
C26 C22 H22 124.9
C23 C22 H22 124.9
Fe4 C22 H22 125.1
C22 C23 C24 108.3(7)
C22 C23 Fe4 70.5(4)
C24 C23 Fe4 69.5(4)
C22 C23 H23 125.8
C24 C23 H23 125.8
Fe4 C23 H23 125.7
C23 C24 C25 107.0(7)
C23 C24 Fe4 70.9(4)
C25 C24 Fe4 69.6(4)
C23 C24 H24 126.5
C25 C24 H24 126.5
Fe4 C24 H24 124.6
C26 C25 C24 106.1(6)
C26 C25 Fe4 70.4(4)
C24 C25 Fe4 69.5(4)
C26 C25 H25 127.0
C24 C25 H25 127.0
Fe4 C25 H25 124.8
C22 C26 C25 108.4(7)
C22 C26 Fe4 71.0(4)
C25 C26 Fe4 69.4(4)
C22 C26 H26 125.8
C25 C26 H26 125.8
Fe4 C26 H26 125.5

loop_
_geom_bond_atom_site_label_1
_geom_bond_atom_site_label_2
_geom_bond_distance
Fe1 C3 1.765(6)
Fe1 C1 1.775(5)
Fe1 C2 1.784(6)
Fe1 Te1 2.5371(8)
Fe1 Te2 2.5474(7)
Fe1 Fe2 2.6373(9)
Fe2 C4 1.772(6)
Fe2 C6 1.786(6)
Fe2 C5 1.787(6)
Fe2 Te1 2.5364(8)
Fe2 Te2 2.5496(8)
Fe3 C9 2.031(6)
Fe3 C8 2.034(5)
Fe3 C14 2.036(6)
Fe3 C7 2.037(5)
Fe3 C11 2.037(5)
Fe3 C15 2.039(6)
Fe3 C13 2.040(6)
Fe3 C12 2.041(6)
Fe3 C10 2.045(6)
Fe3 C16 2.047(6)
Fe4 C24 2.016(6)
Fe4 C25 2.018(6)
Fe4 C17 2.029(4)
Fe4 C26 2.031(7)
Fe4 C22 2.032(6)
Fe4 C23 2.034(6)
Fe4 C18 2.039(5)
Fe4 C21 2.043(5)
Fe4 C19 2.061(5)
Fe4 C20 2.061(6)
Te1 C7 2.117(5)
Te2 C17 2.112(5)
O1 C1 1.136(6)
O2 C2 1.150(7)
O3 C3 1.139(8)
O4 C4 1.143(7)
O5 C5 1.133(6)
O6 C6 1.143(7)
C7 C8 1.413(7)
C7 C11 1.427(7)
C8 C9 1.414(8)
C8 H8 0.9300
C9 C10 1.407(9)
C9 H9 0.9300
C10 C11 1.408(8)
C10 H10 0.9300
C11 H11 0.9300
C12 C16 1.387(9)
C12 C13 1.402(9)
C12 H12 0.9300
C13 C14 1.422(10)
C13 H13 0.9300
C14 C15 1.399(9)
C14 H14 0.9300
C15 C16 1.404(9)
C15 H15 0.9300
C16 H16 0.9300
C17 C18 1.404(7)
C17 C21 1.445(7)
C18 C19 1.433(8)
C18 H18 0.9300
C19 C20 1.416(9)
C19 H19 0.9300
C20 C21 1.408(8)
C20 H20 0.9300
C21 H21 0.9300
C22 C26 1.328(11)
C22 C23 1.348(10)
C22 H22 0.9300
C23 C24 1.373(10)
C23 H23 0.9300
C24 C25 1.408(12)
C24 H24 0.9300
C25 C26 1.394(13)
C25 H25 0.9300
C26 H26 0.9300

loop_
_geom_torsion_atom_site_label_1
_geom_torsion_atom_site_label_2
_geom_torsion_atom_site_label_3
_geom_torsion_atom_site_label_4
_geom_torsion
C3 Fe1 Fe2 C4 86.3(3)
C1 Fe1 Fe2 C4 -7.3(3)
C2 Fe1 Fe2 C4 -143.2(4)
Te1 Fe1 Fe2 C4 -89.80(19)
Te2 Fe1 Fe2 C4 167.71(19)
C3 Fe1 Fe2 C6 -5.8(3)
C1 Fe1 Fe2 C6 -99.4(3)
C2 Fe1 Fe2 C6 124.7(4)
Te1 Fe1 Fe2 C6 178.1(2)
Te2 Fe1 Fe2 C6 75.6(2)
C3 Fe1 Fe2 C5 -147.7(4)
C1 Fe1 Fe2 C5 118.7(4)
C2 Fe1 Fe2 C5 -17.2(5)
Te1 Fe1 Fe2 C5 36.2(4)
Te2 Fe1 Fe2 C5 -66.3(4)
C3 Fe1 Fe2 Te1 176.1(3)
C1 Fe1 Fe2 Te1 82.50(18)
C2 Fe1 Fe2 Te1 -53.4(3)
Te2 Fe1 Fe2 Te1 -102.48(2)
C3 Fe1 Fe2 Te2 -81.4(3)
C1 Fe1 Fe2 Te2 -175.02(18)
C2 Fe1 Fe2 Te2 49.1(3)
Te1 Fe1 Fe2 Te2 102.48(2)
C4 Fe2 Te1 C7 -4.3(3)
C6 Fe2 Te1 C7 -107.7(7)
C5 Fe2 Te1 C7 96.1(2)
Te2 Fe2 Te1 C7 -158.89(15)
Fe1 Fe2 Te1 C7 -101.71(15)
C4 Fe2 Te1 Fe1 97.4(2)
C6 Fe2 Te1 Fe1 -6.0(7)
C5 Fe2 Te1 Fe1 -162.19(19)
Te2 Fe2 Te1 Fe1 -57.18(2)
C3 Fe1 Te1 C7 97.2(7)
C1 Fe1 Te1 C7 0.3(2)
C2 Fe1 Te1 C7 -99.5(2)
Te2 Fe1 Te1 C7 165.06(14)
Fe2 Fe1 Te1 C7 107.81(14)
C3 Fe1 Te1 Fe2 -10.6(6)
C1 Fe1 Te1 Fe2 -107.46(17)
C2 Fe1 Te1 Fe2 152.71(18)
Te2 Fe1 Te1 Fe2 57.25(2)
C3 Fe1 Te2 C17 -150.5(3)
C1 Fe1 Te2 C17 124.1(6)
C2 Fe1 Te2 C17 -48.3(2)
Te1 Fe1 Te2 C17 49.27(14)
Fe2 Fe1 Te2 C17 106.32(14)
C3 Fe1 Te2 Fe2 103.2(3)
C1 Fe1 Te2 Fe2 17.8(6)
C2 Fe1 Te2 Fe2 -154.6(2)
Te1 Fe1 Te2 Fe2 -57.05(2)
C4 Fe2 Te2 C17 -124.0(4)
C6 Fe2 Te2 C17 156.4(3)
C5 Fe2 Te2 C17 56.0(2)
Te1 Fe2 Te2 C17 -37.58(14)
Fe1 Fe2 Te2 C17 -94.65(14)
C4 Fe2 Te2 Fe1 -29.4(4)
C6 Fe2 Te2 Fe1 -109.0(2)
C5 Fe2 Te2 Fe1 150.66(18)
Te1 Fe2 Te2 Fe1 57.08(2)
C3 Fe1 C1 O1 43(7)
C2 Fe1 C1 O1 -59(7)
Te1 Fe1 C1 O1 -158(7)
Te2 Fe1 C1 O1 128(6)
Fe2 Fe1 C1 O1 144(7)
C3 Fe1 C2 O2 163(9)
C1 Fe1 C2 O2 -104(9)
Te1 Fe1 C2 O2 -11(9)
Te2 Fe1 C2 O2 74(9)
Fe2 Fe1 C2 O2 33(9)
C1 Fe1 C3 O3 -13(23)
C2 Fe1 C3 O3 87(23)
Te1 Fe1 C3 O3 -110(23)
Te2 Fe1 C3 O3 -177(100)
Fe2 Fe1 C3 O3 -119(23)
C6 Fe2 C4 O4 2(10)
C5 Fe2 C4 O4 103(10)
Te1 Fe2 C4 O4 -161(10)
Te2 Fe2 C4 O4 -77(10)
Fe1 Fe2 C4 O4 -102(10)
C4 Fe2 C6 O6 88(17)
C5 Fe2 C6 O6 -12(17)
Te1 Fe2 C6 O6 -168(16)
Te2 Fe2 C6 O6 -117(17)
Fe1 Fe2 C6 O6 -173(17)
C4 Fe2 C5 O5 52(25)
C6 Fe2 C5 O5 144(25)
Te1 Fe2 C5 O5 -44(25)
Te2 Fe2 C5 O5 -128(25)
Fe1 Fe2 C5 O5 -74(25)
C9 Fe3 C7 C8 37.9(3)
C14 Fe3 C7 C8 -37.1(8)
C11 Fe3 C7 C8 119.0(4)
C15 Fe3 C7 C8 157.3(7)
C13 Fe3 C7 C8 -77.4(4)
C12 Fe3 C7 C8 -120.8(4)
C10 Fe3 C7 C8 81.5(4)
C16 Fe3 C7 C8 -163.2(4)
C9 Fe3 C7 C11 -81.1(4)
C8 Fe3 C7 C11 -119.0(4)
C14 Fe3 C7 C11 -156.1(7)
C15 Fe3 C7 C11 38.3(8)
C13 Fe3 C7 C11 163.6(4)
C12 Fe3 C7 C11 120.2(4)
C10 Fe3 C7 C11 -37.5(3)
C16 Fe3 C7 C11 77.8(4)
C9 Fe3 C7 Te1 169.1(4)
C8 Fe3 C7 Te1 131.2(5)
C14 Fe3 C7 Te1 94.1(7)
C11 Fe3 C7 Te1 -109.8(5)
C15 Fe3 C7 Te1 -71.5(8)
C13 Fe3 C7 Te1 53.8(4)
C12 Fe3 C7 Te1 10.4(4)
C10 Fe3 C7 Te1 -147.3(4)
C16 Fe3 C7 Te1 -32.0(5)
Fe2 Te1 C7 C8 31.5(5)
Fe1 Te1 C7 C8 -37.0(5)
Fe2 Te1 C7 C11 -155.3(4)
Fe1 Te1 C7 C11 136.2(4)
Fe2 Te1 C7 Fe3 -69.3(3)
Fe1 Te1 C7 Fe3 -137.8(3)
C11 C7 C8 C9 -0.1(6)
Fe3 C7 C8 C9 -59.4(4)
Te1 C7 C8 C9 173.5(4)
C11 C7 C8 Fe3 59.3(4)
Te1 C7 C8 Fe3 -127.1(4)
C9 Fe3 C8 C7 -119.0(5)
C14 Fe3 C8 C7 165.2(3)
C11 Fe3 C8 C7 -38.1(3)
C15 Fe3 C8 C7 -161.7(6)
C13 Fe3 C8 C7 122.2(3)
C12 Fe3 C8 C7 81.1(4)
C10 Fe3 C8 C7 -81.6(3)
C16 Fe3 C8 C7 49.3(9)
C14 Fe3 C8 C9 -75.8(5)
C7 Fe3 C8 C9 119.0(5)
C11 Fe3 C8 C9 80.9(4)
C15 Fe3 C8 C9 -42.6(8)
C13 Fe3 C8 C9 -118.8(4)
C12 Fe3 C8 C9 -159.9(4)
C10 Fe3 C8 C9 37.4(4)
C16 Fe3 C8 C9 168.3(8)
C7 C8 C9 C10 -0.3(6)
Fe3 C8 C9 C10 -59.9(4)
C7 C8 C9 Fe3 59.6(4)
C8 Fe3 C9 C10 119.4(5)
C14 Fe3 C9 C10 -119.6(4)
C7 Fe3 C9 C10 81.7(4)
C11 Fe3 C9 C10 37.3(3)
C15 Fe3 C9 C10 -79.0(4)
C13 Fe3 C9 C10 -160.3(4)
C12 Fe3 C9 C10 174.6(7)
C16 Fe3 C9 C10 -51.5(8)
C14 Fe3 C9 C8 121.0(4)
C7 Fe3 C9 C8 -37.8(3)
C11 Fe3 C9 C8 -82.1(4)
C15 Fe3 C9 C8 161.6(4)
C13 Fe3 C9 C8 80.3(4)
C12 Fe3 C9 C8 55.2(8)
C10 Fe3 C9 C8 -119.4(5)
C16 Fe3 C9 C8 -171.0(6)
C8 C9 C10 C11 0.6(7)
Fe3 C9 C10 C11 -58.9(4)
C8 C9 C10 Fe3 59.5(4)
C8 Fe3 C10 C9 -37.7(3)
C14 Fe3 C10 C9 76.8(4)
C7 Fe3 C10 C9 -81.5(4)
C11 Fe3 C10 C9 -119.7(5)
C15 Fe3 C10 C9 117.9(4)
C13 Fe3 C10 C9 47.9(8)
C12 Fe3 C10 C9 -174.9(6)
C16 Fe3 C10 C9 158.3(4)
C9 Fe3 C10 C11 119.7(5)
C8 Fe3 C10 C11 82.0(4)
C14 Fe3 C10 C11 -163.5(4)
C7 Fe3 C10 C11 38.1(3)
C15 Fe3 C10 C11 -122.5(4)
C13 Fe3 C10 C11 167.5(6)
C12 Fe3 C10 C11 -55.2(9)
C16 Fe3 C10 C11 -82.0(4)
C9 C10 C11 C7 -0.6(7)
Fe3 C10 C11 C7 -59.4(4)
C9 C10 C11 Fe3 58.8(4)
C8 C7 C11 C10 0.5(6)
Fe3 C7 C11 C10 59.8(4)
Te1 C7 C11 C10 -174.4(4)
C8 C7 C11 Fe3 -59.3(3)
Te1 C7 C11 Fe3 125.8(3)
C9 Fe3 C11 C10 -37.3(4)
C8 Fe3 C11 C10 -81.3(4)
C14 Fe3 C11 C10 38.9(8)
C7 Fe3 C11 C10 -119.0(5)
C15 Fe3 C11 C10 75.1(5)
C13 Fe3 C11 C10 -165.1(7)
C12 Fe3 C11 C10 159.1(4)
C16 Fe3 C11 C10 117.7(4)
C9 Fe3 C11 C7 81.7(3)
C8 Fe3 C11 C7 37.7(3)
C14 Fe3 C11 C7 157.9(6)
C15 Fe3 C11 C7 -165.9(3)
C13 Fe3 C11 C7 -46.1(9)
C12 Fe3 C11 C7 -81.9(4)
C10 Fe3 C11 C7 119.0(5)
C16 Fe3 C11 C7 -123.3(3)
C9 Fe3 C12 C16 153.3(7)
C8 Fe3 C12 C16 -165.3(4)
C14 Fe3 C12 C16 81.2(4)
C7 Fe3 C12 C16 -121.6(4)
C11 Fe3 C12 C16 -77.4(4)
C15 Fe3 C12 C16 37.6(4)
C13 Fe3 C12 C16 119.6(6)
C10 Fe3 C12 C16 -36.6(9)
C9 Fe3 C12 C13 33.7(9)
C8 Fe3 C12 C13 75.1(4)
C14 Fe3 C12 C13 -38.4(4)
C7 Fe3 C12 C13 118.8(4)
C11 Fe3 C12 C13 163.0(4)
C15 Fe3 C12 C13 -82.0(4)
C10 Fe3 C12 C13 -156.2(7)
C16 Fe3 C12 C13 -119.6(6)
C16 C12 C13 C14 -0.3(7)
Fe3 C12 C13 C14 59.6(4)
C16 C12 C13 Fe3 -59.9(4)
C9 Fe3 C13 C12 -167.1(4)
C8 Fe3 C13 C12 -124.5(4)
C14 Fe3 C13 C12 118.5(6)
C7 Fe3 C13 C12 -82.5(4)
C11 Fe3 C13 C12 -47.5(9)
C15 Fe3 C13 C12 80.6(4)
C10 Fe3 C13 C12 158.2(7)
C16 Fe3 C13 C12 36.9(4)
C9 Fe3 C13 C14 74.4(5)
C8 Fe3 C13 C14 117.0(4)
C7 Fe3 C13 C14 159.0(4)
C11 Fe3 C13 C14 -166.0(7)
C15 Fe3 C13 C14 -37.9(4)
C12 Fe3 C13 C14 -118.5(6)
C10 Fe3 C13 C14 39.7(9)
C16 Fe3 C13 C14 -81.5(4)
C12 C13 C14 C15 0.3(7)
Fe3 C13 C14 C15 60.2(4)
C12 C13 C14 Fe3 -59.9(4)
C9 Fe3 C14 C15 119.1(4)
C8 Fe3 C14 C15 159.9(4)
C7 Fe3 C14 C15 -172.7(6)
C11 Fe3 C14 C15 50.2(8)
C13 Fe3 C14 C15 -118.2(6)
C12 Fe3 C14 C15 -80.4(4)
C10 Fe3 C14 C15 78.3(5)
C16 Fe3 C14 C15 -37.4(4)
C9 Fe3 C14 C13 -122.7(4)
C8 Fe3 C14 C13 -81.8(4)
C7 Fe3 C14 C13 -54.5(8)
C11 Fe3 C14 C13 168.4(6)
C15 Fe3 C14 C13 118.2(6)
C12 Fe3 C14 C13 37.8(4)
C10 Fe3 C14 C13 -163.5(4)
C16 Fe3 C14 C13 80.8(4)
C13 C14 C15 C16 -0.2(7)
Fe3 C14 C15 C16 59.8(4)
C13 C14 C15 Fe3 -60.0(4)
C9 Fe3 C15 C14 -77.1(5)
C8 Fe3 C15 C14 -46.5(8)
C7 Fe3 C15 C14 171.9(6)
C11 Fe3 C15 C14 -159.1(4)
C13 Fe3 C15 C14 38.5(4)
C12 Fe3 C15 C14 82.2(4)
C10 Fe3 C15 C14 -118.5(4)
C16 Fe3 C15 C14 119.4(6)
C9 Fe3 C15 C16 163.5(4)
C8 Fe3 C15 C16 -165.8(6)
C14 Fe3 C15 C16 -119.4(6)
C7 Fe3 C15 C16 52.6(9)
C11 Fe3 C15 C16 81.6(5)
C13 Fe3 C15 C16 -80.8(5)
C12 Fe3 C15 C16 -37.2(4)
C10 Fe3 C15 C16 122.1(4)
C13 C12 C16 C15 0.2(7)
Fe3 C12 C16 C15 -59.4(4)
C13 C12 C16 Fe3 59.6(4)
C14 C15 C16 C12 0.0(7)
Fe3 C15 C16 C12 59.6(4)
C14 C15 C16 Fe3 -59.6(4)
C9 Fe3 C16 C12 -157.5(6)
C8 Fe3 C16 C12 42.0(10)
C14 Fe3 C16 C12 -81.8(4)
C7 Fe3 C16 C12 79.7(4)
C11 Fe3 C16 C12 122.6(4)
C15 Fe3 C16 C12 -119.2(6)
C13 Fe3 C16 C12 -37.4(4)
C10 Fe3 C16 C12 165.5(4)
C9 Fe3 C16 C15 -38.2(9)
C8 Fe3 C16 C15 161.2(7)
C14 Fe3 C16 C15 37.4(4)
C7 Fe3 C16 C15 -161.0(4)
C11 Fe3 C16 C15 -118.1(4)
C13 Fe3 C16 C15 81.8(5)
C12 Fe3 C16 C15 119.2(6)
C10 Fe3 C16 C15 -75.3(5)
C24 Fe4 C17 C18 -158.1(4)
C25 Fe4 C17 C18 168.9(6)
C26 Fe4 C17 C18 -48.5(9)
C22 Fe4 C17 C18 -77.0(4)
C23 Fe4 C17 C18 -116.3(4)
C21 Fe4 C17 C18 119.3(4)
C19 Fe4 C17 C18 38.4(4)
C20 Fe4 C17 C18 81.8(4)
C24 Fe4 C17 C21 82.6(4)
C25 Fe4 C17 C21 49.6(7)
C26 Fe4 C17 C21 -167.8(8)
C22 Fe4 C17 C21 163.7(4)
C23 Fe4 C17 C21 124.4(4)
C18 Fe4 C17 C21 -119.3(4)
C19 Fe4 C17 C21 -80.9(4)
C20 Fe4 C17 C21 -37.5(3)
C24 Fe4 C17 Te2 -32.3(4)
C25 Fe4 C17 Te2 -65.3(7)
C26 Fe4 C17 Te2 77.3(8)
C22 Fe4 C17 Te2 48.8(4)
C23 Fe4 C17 Te2 9.5(4)
C18 Fe4 C17 Te2 125.8(4)
C21 Fe4 C17 Te2 -114.9(4)
C19 Fe4 C17 Te2 164.2(4)
C20 Fe4 C17 Te2 -152.4(4)
Fe1 Te2 C17 C18 -105.8(4)
Fe2 Te2 C17 C18 -40.7(5)
Fe1 Te2 C17 C21 78.6(4)
Fe2 Te2 C17 C21 143.7(3)
Fe1 Te2 C17 Fe4 163.4(2)
Fe2 Te2 C17 Fe4 -131.6(2)
C21 C17 C18 C19 -0.8(6)
Fe4 C17 C18 C19 -60.3(4)
Te2 C17 C18 C19 -176.8(4)
C21 C17 C18 Fe4 59.5(3)
Te2 C17 C18 Fe4 -116.5(4)
C24 Fe4 C18 C17 49.0(7)
C25 Fe4 C18 C17 -165.3(8)
C26 Fe4 C18 C17 162.6(4)
C22 Fe4 C18 C17 123.4(4)
C23 Fe4 C18 C17 82.3(4)
C21 Fe4 C18 C17 -38.3(3)
C19 Fe4 C18 C17 -118.5(5)
C20 Fe4 C18 C17 -81.5(3)
C24 Fe4 C18 C19 167.5(6)
C25 Fe4 C18 C19 -46.8(11)
C17 Fe4 C18 C19 118.5(5)
C26 Fe4 C18 C19 -78.9(5)
C22 Fe4 C18 C19 -118.2(4)
C23 Fe4 C18 C19 -159.2(4)
C21 Fe4 C18 C19 80.1(4)
C20 Fe4 C18 C19 36.9(4)
C17 C18 C19 C20 0.8(6)
Fe4 C18 C19 C20 -58.9(4)
C17 C18 C19 Fe4 59.7(4)
C24 Fe4 C19 C20 -41.8(10)
C25 Fe4 C19 C20 -75.8(5)
C17 Fe4 C19 C20 82.1(3)
C26 Fe4 C19 C20 -118.0(5)
C22 Fe4 C19 C20 -158.3(4)
C23 Fe4 C19 C20 168.5(6)
C18 Fe4 C19 C20 119.9(5)
C21 Fe4 C19 C20 37.1(3)
C24 Fe4 C19 C18 -161.8(8)
C25 Fe4 C19 C18 164.2(5)
C17 Fe4 C19 C18 -37.9(3)
C26 Fe4 C19 C18 122.0(5)
C22 Fe4 C19 C18 81.7(4)
C23 Fe4 C19 C18 48.6(7)
C21 Fe4 C19 C18 -82.9(4)
C20 Fe4 C19 C18 -119.9(5)
C18 C19 C20 C21 -0.5(6)
Fe4 C19 C20 C21 -58.6(4)
C18 C19 C20 Fe4 58.2(4)
C24 Fe4 C20 C21 -74.1(5)
C25 Fe4 C20 C21 -116.1(5)
C17 Fe4 C20 C21 38.8(3)
C26 Fe4 C20 C21 -158.3(4)
C22 Fe4 C20 C21 171.3(6)
C23 Fe4 C20 C21 -44.2(9)
C18 Fe4 C20 C21 82.4(4)
C19 Fe4 C20 C21 120.0(5)
C24 Fe4 C20 C19 166.0(4)
C25 Fe4 C20 C19 123.9(5)
C17 Fe4 C20 C19 -81.2(3)
C26 Fe4 C20 C19 81.7(5)
C22 Fe4 C20 C19 51.3(8)
C23 Fe4 C20 C19 -164.2(7)
C18 Fe4 C20 C19 -37.6(3)
C21 Fe4 C20 C19 -120.0(5)
C19 C20 C21 C17 0.0(6)
Fe4 C20 C21 C17 -59.1(3)
C19 C20 C21 Fe4 59.1(4)
C18 C17 C21 C20 0.5(6)
Fe4 C17 C21 C20 60.3(4)
Te2 C17 C21 C20 177.0(4)
C18 C17 C21 Fe4 -59.8(3)
Te2 C17 C21 Fe4 116.7(3)
C24 Fe4 C21 C20 125.2(4)
C25 Fe4 C21 C20 82.4(5)
C17 Fe4 C21 C20 -118.5(5)
C26 Fe4 C21 C20 51.6(8)
C22 Fe4 C21 C20 -168.4(8)
C23 Fe4 C21 C20 165.1(4)
C18 Fe4 C21 C20 -81.2(4)
C19 Fe4 C21 C20 -37.1(4)
C24 Fe4 C21 C17 -116.2(4)
C25 Fe4 C21 C17 -159.1(4)
C26 Fe4 C21 C17 170.1(6)
C22 Fe4 C21 C17 -49.9(10)
C23 Fe4 C21 C17 -76.4(4)
C18 Fe4 C21 C17 37.3(3)
C19 Fe4 C21 C17 81.4(3)
C20 Fe4 C21 C17 118.5(5)
C24 Fe4 C22 C26 -83.1(6)
C25 Fe4 C22 C26 -38.1(5)
C17 Fe4 C22 C26 165.5(5)
C23 Fe4 C22 C26 -120.6(7)
C18 Fe4 C22 C26 123.6(5)
C21 Fe4 C22 C26 -155.7(8)
C19 Fe4 C22 C26 80.2(6)
C20 Fe4 C22 C26 43.4(9)
C24 Fe4 C22 C23 37.5(5)
C25 Fe4 C22 C23 82.5(5)
C17 Fe4 C22 C23 -73.9(5)
C26 Fe4 C22 C23 120.6(7)
C18 Fe4 C22 C23 -115.9(4)
C21 Fe4 C22 C23 -35.1(11)
C19 Fe4 C22 C23 -159.2(4)
C20 Fe4 C22 C23 164.0(6)
C26 C22 C23 C24 0.6(8)
Fe4 C22 C23 C24 -59.5(4)
C26 C22 C23 Fe4 60.1(5)
C24 Fe4 C23 C22 -119.2(6)
C25 Fe4 C23 C22 -80.0(6)
C17 Fe4 C23 C22 124.9(4)
C26 Fe4 C23 C22 -35.8(5)
C18 Fe4 C23 C22 82.3(5)
C21 Fe4 C23 C22 167.8(4)
C19 Fe4 C23 C22 47.3(8)
C20 Fe4 C23 C22 -158.3(8)
C25 Fe4 C23 C24 39.2(5)
C17 Fe4 C23 C24 -115.9(4)
C26 Fe4 C23 C24 83.4(5)
C22 Fe4 C23 C24 119.2(6)
C18 Fe4 C23 C24 -158.5(4)
C21 Fe4 C23 C24 -73.1(5)
C19 Fe4 C23 C24 166.5(5)
C20 Fe4 C23 C24 -39.1(10)
C22 C23 C24 C25 -0.5(7)
Fe4 C23 C24 C25 -60.6(4)
C22 C23 C24 Fe4 60.1(4)
C25 Fe4 C24 C23 -117.3(6)
C17 Fe4 C24 C23 82.2(5)
C26 Fe4 C24 C23 -78.4(5)
C22 Fe4 C24 C23 -36.7(4)
C18 Fe4 C24 C23 47.6(8)
C21 Fe4 C24 C23 125.9(4)
C19 Fe4 C24 C23 -161.3(8)
C20 Fe4 C24 C23 166.6(4)
C17 Fe4 C24 C25 -160.5(5)
C26 Fe4 C24 C25 38.9(5)
C22 Fe4 C24 C25 80.6(5)
C23 Fe4 C24 C25 117.3(6)
C18 Fe4 C24 C25 164.9(6)
C21 Fe4 C24 C25 -116.8(5)
C19 Fe4 C24 C25 -44.0(11)
C20 Fe4 C24 C25 -76.1(6)
C23 C24 C25 C26 0.1(7)
Fe4 C24 C25 C26 -61.2(5)
C23 C24 C25 Fe4 61.4(4)
C24 Fe4 C25 C26 116.6(6)
C17 Fe4 C25 C26 162.2(6)
C22 Fe4 C25 C26 36.2(5)
C23 Fe4 C25 C26 78.6(5)
C18 Fe4 C25 C26 -42.0(11)
C21 Fe4 C25 C26 -161.7(4)
C19 Fe4 C25 C26 -78.0(5)
C20 Fe4 C25 C26 -119.3(5)
C17 Fe4 C25 C24 45.7(8)
C26 Fe4 C25 C24 -116.6(6)
C22 Fe4 C25 C24 -80.4(5)
C23 Fe4 C25 C24 -38.0(4)
C18 Fe4 C25 C24 -158.5(8)
C21 Fe4 C25 C24 81.8(5)
C19 Fe4 C25 C24 165.4(4)
C20 Fe4 C25 C24 124.1(5)
C23 C22 C26 C25 -0.5(8)
Fe4 C22 C26 C25 59.5(5)
C23 C22 C26 Fe4 -60.0(5)
C24 C25 C26 C22 0.2(8)
Fe4 C25 C26 C22 -60.5(5)
C24 C25 C26 Fe4 60.7(4)
C24 Fe4 C26 C22 79.7(5)
C25 Fe4 C26 C22 119.1(7)
C17 Fe4 C26 C22 -38.6(10)
C23 Fe4 C26 C22 36.3(5)
C18 Fe4 C26 C22 -75.3(5)
C21 Fe4 C26 C22 162.0(6)
C19 Fe4 C26 C22 -118.3(5)
C20 Fe4 C26 C22 -161.0(5)
C24 Fe4 C26 C25 -39.4(5)
C17 Fe4 C26 C25 -157.8(7)
C22 Fe4 C26 C25 -119.1(7)
C23 Fe4 C26 C25 -82.8(5)
C18 Fe4 C26 C25 165.6(4)
C21 Fe4 C26 C25 42.9(9)
C19 Fe4 C26 C25 122.5(5)
C20 Fe4 C26 C25 79.8(5)
